data_7229862
loop_
_publ_author_name
'Chisca, Diana'
'Croitor, Lilia'
'Petuhov, Oleg'
'Kulikova, Olga V.'
'Volodina, Galina F.'
'Coropceanu, Eduard B.'
'Masunov, Art\"em E.'
'Fonari, Marina S.'

_publ_section_title
;
 Tuning structures and emissive properties in a series of Zn(ii) and
 Cd(ii) coordination polymers containing dicarboxylic acids and
 nicotinamide pillars
;
_journal_issue 4
_journal_name_full CrystEngComm
_journal_page_first 432
_journal_paper_doi 10.1039/C7CE01988B
_journal_volume 20
_journal_year 2018
_chemical_formula_moiety 'C18 H20 Cd N4 O6'
_chemical_formula_sum 'C18 H20 Cd N4 O6'
_chemical_formula_weight 500.78
_space_group_crystal_system triclinic
_space_group_IT_number 2
_space_group_name_Hall '-P 1'
_space_group_name_H-M_alt 'P -1'
_symmetry_space_group_name_Hall '-P 1'
_symmetry_space_group_name_H-M 'P -1'
_atom_sites_solution_hydrogens geom
_audit_creation_method SHELXL-2014/7
_audit_update_record
;
2017-10-06 deposited with the CCDC.
2017-12-13 downloaded from the CCDC.
;
_cell_angle_alpha 100.29(3)
_cell_angle_beta 90.03(2)
_cell_angle_gamma 100.76(2)
_cell_formula_units_Z 2
_cell_length_a 9.240(2)
_cell_length_b 9.716(3)
_cell_length_c 11.092(5)
_cell_measurement_reflns_used 517
_cell_measurement_temperature 293(2)
_cell_measurement_theta_max 17.1760
_cell_measurement_theta_min 3.3910
_cell_volume 962.0(6)
_computing_cell_refinement
;
CrysAlisPro, Agilent Technologies,
Version 1.171.37.35 (release 13-08-2014 CrysAlis171 .NET)
(compiled Aug 13 2014,18:06:01)
;
_computing_data_collection
;
CrysAlisPro, Agilent Technologies,
Version 1.171.37.35 (release 13-08-2014 CrysAlis171 .NET)
(compiled Aug 13 2014,18:06:01)
;
_computing_data_reduction
;
CrysAlisPro, Agilent Technologies,
Version 1.171.37.35 (release 13-08-2014 CrysAlis171 .NET)
(compiled Aug 13 2014,18:06:01)
;
_computing_structure_refinement 'SHELXL-2014/7 (Sheldrick, 2014)'
_computing_structure_solution 'SHELXS97 (Sheldrick, 2008)'
_diffrn_ambient_temperature 293(2)
_diffrn_detector 'CCD plate'
_diffrn_detector_type Eos
_diffrn_measured_fraction_theta_full 0.989
_diffrn_measured_fraction_theta_max 0.988
_diffrn_measurement_device 'four-circle diffractometer'
_diffrn_measurement_device_type 'Xcalibur, Eos'
_diffrn_measurement_method '\w scans'
_diffrn_radiation_type MoK\a
_diffrn_radiation_wavelength 0.71073
_diffrn_reflns_av_R_equivalents 0.1038
_diffrn_reflns_av_unetI/netI 0.2486
_diffrn_reflns_Laue_measured_fraction_full 0.989
_diffrn_reflns_Laue_measured_fraction_max 0.988
_diffrn_reflns_limit_h_max 8
_diffrn_reflns_limit_h_min -11
_diffrn_reflns_limit_k_max 11
_diffrn_reflns_limit_k_min -7
_diffrn_reflns_limit_l_max 13
_diffrn_reflns_limit_l_min -13
_diffrn_reflns_number 5888
_diffrn_reflns_point_group_measured_fraction_full 0.989
_diffrn_reflns_point_group_measured_fraction_max 0.988
_diffrn_reflns_theta_full 25.242
_diffrn_reflns_theta_max 25.499
_diffrn_reflns_theta_min 2.970
_exptl_absorpt_coefficient_mu 1.179
_exptl_absorpt_correction_T_max 1.00000
_exptl_absorpt_correction_T_min 0.00264
_exptl_absorpt_correction_type multi-scan
_exptl_absorpt_process_details
;
CrysAlisPro, Agilent Technologies,
Version 1.171.37.35 (release 13-08-2014 CrysAlis171 .NET)
(compiled Aug 13 2014,18:06:01)
Empirical absorption correction using spherical harmonics,
 implemented in SCALE3 ABSPACK scaling algorithm.
;
_exptl_crystal_colour colorless
_exptl_crystal_density_diffrn 1.729
_exptl_crystal_description block
_exptl_crystal_F_000 504
_exptl_crystal_size_max 0.38
_exptl_crystal_size_mid 0.17
_exptl_crystal_size_min 0.06
_refine_diff_density_max 2.440
_refine_diff_density_min -1.449
_refine_diff_density_rms 0.206
_refine_ls_extinction_method none
_refine_ls_goodness_of_fit_ref 1.013
_refine_ls_hydrogen_treatment constr
_refine_ls_matrix_type full
_refine_ls_number_parameters 262
_refine_ls_number_reflns 3532
_refine_ls_number_restraints 90
_refine_ls_restrained_S_all 1.005
_refine_ls_R_factor_all 0.2304
_refine_ls_R_factor_gt 0.1235
_refine_ls_shift/su_max 0.000
_refine_ls_shift/su_mean 0.000
_refine_ls_structure_factor_coef Fsqd
_refine_ls_weighting_details 'w=1/[\s^2^(Fo^2^)+(0.1429P)^2^] where P=(Fo^2^+2Fc^2^)/3'
_refine_ls_weighting_scheme calc
_refine_ls_wR_factor_gt 0.2738
_refine_ls_wR_factor_ref 0.3390
_reflns_Friedel_coverage 0.000
_reflns_number_gt 1593
_reflns_number_total 3532
_reflns_threshold_expression 'I > 2\s(I)'
_cod_data_source_file c7ce01988b2.cif
_cod_data_source_block Comp_4CL_4179
_cod_depositor_comments 'Adding full bibliography for 7229861--7229872.cif.'
_cod_original_cell_volume 961.9(5)
_cod_database_code 7229862
_shelx_shelxl_version_number 2014/7
_shelx_space_group_comment
;
The symmetry employed for this shelxl refinement is uniquely defined
by the following loop, which should always be used as a source of
symmetry information in preference to the above space-group names.
They are only intended as comments.
;

loop_
_space_group_symop_operation_xyz
'x, y, z'
'-x, -y, -z'

loop_
_atom_site_label
_atom_site_type_symbol
_atom_site_fract_x
_atom_site_fract_y
_atom_site_fract_z
_atom_site_U_iso_or_equiv
_atom_site_adp_type
_atom_site_occupancy
_atom_site_site_symmetry_order
_atom_site_calc_flag
_atom_site_refinement_flags_posn
_atom_site_refinement_flags_adp
Cd1 Cd 0.64965(12) 0.68370(12) 0.05983(13) 0.0489(6) Uani 1 1 d . .
O1 O 0.2639(15) 1.1695(14) 0.4282(13) 0.071(4) Uani 1 1 d . .
O2 O 0.8978(13) 0.3180(12) -0.5082(13) 0.059(4) Uani 1 1 d . .
O3 O 0.8462(13) 0.8507(11) 0.1839(13) 0.064(4) Uani 1 1 d . .
O4 O 0.7526(12) 0.9139(10) 0.0305(11) 0.045(3) Uani 1 1 d . .
O5 O 0.5449(13) 1.3636(16) 0.0778(13) 0.080(5) Uani 1 1 d . .
O6 O 0.6900(13) 1.5408(11) 0.1940(12) 0.058(4) Uani 1 1 d . .
N1 N 0.4788(14) 0.7816(14) 0.1958(15) 0.046(4) Uani 1 1 d . .
N2 N 0.1864(16) 0.9938(16) 0.5367(13) 0.058(4) Uani 1 1 d . .
H2A H 0.1467 1.0494 0.5904 0.069 Uiso 1 1 calc R U
H2B H 0.1822 0.9064 0.5435 0.069 Uiso 1 1 calc R U
N3 N 0.7728(12) 0.5730(12) -0.1046(12) 0.031(3) Uani 1 1 d . .
N4 N 1.0970(15) 0.3323(14) -0.3926(14) 0.049(4) Uani 1 1 d . .
H4A H 1.1408 0.2875 -0.4511 0.059 Uiso 1 1 calc R U
H4B H 1.1401 0.3617 -0.3215 0.059 Uiso 1 1 calc R U
C1 C 0.4055(16) 0.8729(15) 0.1553(17) 0.043(3) Uani 1 1 d . U
H1 H 0.4045 0.8768 0.0721 0.051 Uiso 1 1 calc R U
C2 C 0.3321(17) 0.9602(15) 0.2336(17) 0.043(3) Uani 1 1 d . U
H2 H 0.2879 1.0275 0.2054 0.052 Uiso 1 1 calc R U
C3 C 0.3258(17) 0.9456(16) 0.3543(18) 0.047(3) Uani 1 1 d . U
C4 C 0.4032(18) 0.8499(16) 0.3896(18) 0.050(3) Uani 1 1 d . U
H4 H 0.4032 0.8394 0.4713 0.060 Uiso 1 1 calc R U
C5 C 0.4774(18) 0.7725(17) 0.3111(19) 0.049(3) Uani 1 1 d . U
H5 H 0.5294 0.7105 0.3391 0.059 Uiso 1 1 calc R U
C6 C 0.2547(18) 1.0434(17) 0.4424(18) 0.049(3) Uani 1 1 d . U
C7 C 0.8437(16) 0.4706(15) -0.0873(17) 0.043(3) Uani 1 1 d . U
H7 H 0.8472 0.4464 -0.0101 0.052 Uiso 1 1 calc R U
C8 C 0.9145(16) 0.3975(16) -0.1863(17) 0.043(3) Uani 1 1 d . U
H8 H 0.9662 0.3275 -0.1739 0.052 Uiso 1 1 calc R U
C9 C 0.9049(16) 0.4323(16) -0.3004(17) 0.042(2) Uani 1 1 d . U
C10 C 0.8222(17) 0.5339(15) -0.3134(17) 0.045(3) Uani 1 1 d . U
H10 H 0.8050 0.5499 -0.3919 0.054 Uiso 1 1 calc R U
C11 C 0.7644(17) 0.6119(16) -0.2171(17) 0.044(3) Uani 1 1 d . U
H11 H 0.7210 0.6883 -0.2273 0.053 Uiso 1 1 calc R U
C12 C 0.9691(18) 0.3549(16) -0.4112(18) 0.042(3) Uani 1 1 d . U
C13 C 0.8351(19) 0.9434(18) 0.1239(18) 0.047(3) Uani 1 1 d . U
C14 C 0.9218(17) 1.0868(15) 0.1628(16) 0.043(3) Uani 1 1 d . U
H14A H 1.0088 1.0966 0.1139 0.052 Uiso 1 1 calc R U
H14B H 0.9548 1.0966 0.2475 0.052 Uiso 1 1 calc R U
C15 C 0.8405(18) 1.2112(16) 0.1526(17) 0.045(3) Uani 1 1 d . U
H15A H 0.8184 1.2110 0.0671 0.054 Uiso 1 1 calc R U
H15B H 0.9035 1.3015 0.1865 0.054 Uiso 1 1 calc R U
C16 C 0.6920(19) 1.1930(16) 0.2253(17) 0.049(3) Uani 1 1 d . U
H16A H 0.6157 1.1280 0.1725 0.059 Uiso 1 1 calc R U
H16B H 0.7070 1.1500 0.2956 0.059 Uiso 1 1 calc R U
C17 C 0.641(2) 1.3243(17) 0.2672(17) 0.052(3) Uani 1 1 d . U
H17A H 0.7108 1.3830 0.3297 0.063 Uiso 1 1 calc R U
H17B H 0.5476 1.3022 0.3058 0.063 Uiso 1 1 calc R U
C18 C 0.621(2) 1.4112(17) 0.1692(18) 0.049(3) Uani 1 1 d . U

loop_
_atom_site_aniso_label
_atom_site_aniso_U_11
_atom_site_aniso_U_22
_atom_site_aniso_U_33
_atom_site_aniso_U_23
_atom_site_aniso_U_13
_atom_site_aniso_U_12
Cd1 0.0311(8) 0.0379(8) 0.0813(13) 0.0180(7) 0.0140(6) 0.0088(5)
O1 0.074(9) 0.066(9) 0.081(11) 0.018(8) 0.036(7) 0.028(7)
O2 0.051(8) 0.049(7) 0.078(10) 0.013(7) 0.001(7) 0.010(6)
O3 0.061(8) 0.033(6) 0.105(12) 0.049(7) -0.012(7) -0.006(6)
O4 0.048(7) 0.032(6) 0.049(8) 0.005(5) 0.021(6) -0.004(5)
O5 0.034(7) 0.125(13) 0.068(11) -0.013(9) -0.009(7) 0.014(7)
O6 0.060(8) 0.037(7) 0.080(10) 0.021(6) -0.006(7) 0.009(6)
N1 0.036(8) 0.042(8) 0.058(11) 0.006(7) 0.015(7) 0.004(6)
N2 0.062(10) 0.068(10) 0.050(11) 0.016(8) 0.033(8) 0.024(8)
N3 0.022(7) 0.028(6) 0.043(9) 0.008(6) 0.019(6) 0.006(5)
N4 0.048(9) 0.051(8) 0.055(11) 0.018(7) 0.019(7) 0.015(7)
C1 0.028(6) 0.025(6) 0.073(8) 0.018(6) 0.004(6) -0.007(5)
C2 0.032(5) 0.026(5) 0.072(7) 0.015(5) 0.004(5) 0.003(4)
C3 0.034(5) 0.033(5) 0.072(7) 0.010(5) 0.002(5) 0.003(4)
C4 0.037(5) 0.036(5) 0.074(7) 0.011(5) -0.001(5) 0.001(4)
C5 0.040(6) 0.036(6) 0.072(8) 0.014(6) -0.006(6) 0.004(5)
C6 0.036(6) 0.036(6) 0.073(8) 0.009(6) 0.003(6) 0.002(5)
C7 0.029(6) 0.031(6) 0.071(7) 0.010(5) 0.005(5) 0.008(5)
C8 0.029(5) 0.032(5) 0.068(7) 0.007(5) 0.005(5) 0.008(4)
C9 0.028(5) 0.032(4) 0.062(6) 0.003(4) 0.001(4) 0.005(4)
C10 0.035(5) 0.034(5) 0.061(6) 0.001(5) 0.000(5) 0.004(4)
C11 0.034(6) 0.033(6) 0.061(7) 0.003(6) -0.001(6) 0.003(5)
C12 0.030(6) 0.033(5) 0.062(7) 0.004(5) 0.001(5) 0.004(5)
C13 0.038(6) 0.038(6) 0.061(8) 0.012(6) 0.004(6) -0.001(5)
C14 0.039(6) 0.035(5) 0.056(7) 0.012(5) 0.005(5) 0.003(5)
C15 0.048(6) 0.033(5) 0.059(6) 0.017(5) 0.004(5) 0.009(4)
C16 0.056(6) 0.037(5) 0.062(6) 0.020(5) 0.007(5) 0.013(5)
C17 0.062(6) 0.038(5) 0.063(7) 0.019(5) 0.012(5) 0.016(5)
C18 0.061(7) 0.034(6) 0.063(8) 0.016(6) 0.017(6) 0.026(6)

loop_
_atom_type_symbol
_atom_type_description
_atom_type_scat_dispersion_real
_atom_type_scat_dispersion_imag
_atom_type_scat_source
C C 0.0033 0.0016 'International Tables Vol C Tables 4.2.6.8 and 6.1.1.4'
H H 0.0000 0.0000 'International Tables Vol C Tables 4.2.6.8 and 6.1.1.4'
N N 0.0061 0.0033 'International Tables Vol C Tables 4.2.6.8 and 6.1.1.4'
O O 0.0106 0.0060 'International Tables Vol C Tables 4.2.6.8 and 6.1.1.4'
Cd Cd -0.8075 1.2024 'International Tables Vol C Tables 4.2.6.8 and 6.1.1.4'

loop_
_geom_angle_atom_site_label_1
_geom_angle_atom_site_label_2
_geom_angle_atom_site_label_3
_geom_angle
_geom_angle_site_symmetry_1
_geom_angle_site_symmetry_3
O5 Cd1 O6 125.0(5) 2_675 1_545
O5 Cd1 O4 98.9(5) 2_675 .
O6 Cd1 O4 135.6(4) 1_545 .
O5 Cd1 N3 84.4(4) 2_675 .
O6 Cd1 N3 96.4(5) 1_545 .
O4 Cd1 N3 93.6(4) . .
O5 Cd1 N1 83.0(5) 2_675 .
O6 Cd1 N1 90.2(5) 1_545 .
O4 Cd1 N1 89.2(4) . .
N3 Cd1 N1 167.4(4) . .
O5 Cd1 O3 150.9(5) 2_675 .
O6 Cd1 O3 82.4(4) 1_545 .
O4 Cd1 O3 53.3(4) . .
N3 Cd1 O3 103.9(4) . .
N1 Cd1 O3 87.7(5) . .
O5 Cd1 C13 124.8(6) 2_675 .
O6 Cd1 C13 108.9(5) 1_545 .
O4 Cd1 C13 26.8(4) . .
N3 Cd1 C13 101.5(5) . .
N1 Cd1 C13 86.5(5) . .
O3 Cd1 C13 26.6(4) . .
C13 O3 Cd1 91.1(10) . .
C13 O4 Cd1 95.2(10) . .
C18 O5 Cd1 161.2(13) . 2_675
C18 O6 Cd1 116.2(11) . 1_565
C5 N1 C1 119.6(15) . .
C5 N1 Cd1 122.1(11) . .
C1 N1 Cd1 116.8(12) . .
C6 N2 H2A 120.0 . .
C6 N2 H2B 120.0 . .
H2A N2 H2B 120.0 . .
C7 N3 C11 121.8(14) . .
C7 N3 Cd1 119.1(11) . .
C11 N3 Cd1 119.1(10) . .
C12 N4 H4A 120.0 . .
C12 N4 H4B 120.0 . .
H4A N4 H4B 120.0 . .
N1 C1 C2 121.7(17) . .
N1 C1 H1 119.2 . .
C2 C1 H1 119.2 . .
C1 C2 C3 118.3(15) . .
C1 C2 H2 120.8 . .
C3 C2 H2 120.8 . .
C2 C3 C4 116.8(17) . .
C2 C3 C6 119.6(15) . .
C4 C3 C6 123.1(18) . .
C5 C4 C3 122(2) . .
C5 C4 H4 118.9 . .
C3 C4 H4 118.9 . .
N1 C5 C4 121.2(16) . .
N1 C5 H5 119.4 . .
C4 C5 H5 119.4 . .
O1 C6 N2 122.5(17) . .
O1 C6 C3 119.1(18) . .
N2 C6 C3 118.3(16) . .
N3 C7 C8 120.5(16) . .
N3 C7 H7 119.8 . .
C8 C7 H7 119.8 . .
C9 C8 C7 118.8(15) . .
C9 C8 H8 120.6 . .
C7 C8 H8 120.6 . .
C8 C9 C10 117.6(16) . .
C8 C9 C12 122.3(15) . .
C10 C9 C12 119.9(17) . .
C11 C10 C9 123.5(18) . .
C11 C10 H10 118.3 . .
C9 C10 H10 118.3 . .
C10 C11 N3 117.3(15) . .
C10 C11 H11 121.3 . .
N3 C11 H11 121.3 . .
O2 C12 N4 125.5(17) . .
O2 C12 C9 120.2(15) . .
N4 C12 C9 114.3(16) . .
O3 C13 O4 120.0(15) . .
O3 C13 C14 119.0(16) . .
O4 C13 C14 120.9(16) . .
O3 C13 Cd1 62.3(9) . .
O4 C13 Cd1 58.0(8) . .
C14 C13 Cd1 174.6(12) . .
C13 C14 C15 115.6(14) . .
C13 C14 H14A 108.4 . .
C15 C14 H14A 108.4 . .
C13 C14 H14B 108.4 . .
C15 C14 H14B 108.4 . .
H14A C14 H14B 107.4 . .
C14 C15 C16 109.7(13) . .
C14 C15 H15A 109.7 . .
C16 C15 H15A 109.7 . .
C14 C15 H15B 109.7 . .
C16 C15 H15B 109.7 . .
H15A C15 H15B 108.2 . .
C17 C16 C15 114.2(14) . .
C17 C16 H16A 108.7 . .
C15 C16 H16A 108.7 . .
C17 C16 H16B 108.7 . .
C15 C16 H16B 108.7 . .
H16A C16 H16B 107.6 . .
C16 C17 C18 115.8(16) . .
C16 C17 H17A 108.3 . .
C18 C17 H17A 108.3 . .
C16 C17 H17B 108.3 . .
C18 C17 H17B 108.3 . .
H17A C17 H17B 107.4 . .
O5 C18 O6 122.9(18) . .
O5 C18 C17 123.1(17) . .
O6 C18 C17 114.0(17) . .

loop_
_geom_bond_atom_site_label_1
_geom_bond_atom_site_label_2
_geom_bond_distance
_geom_bond_site_symmetry_2
Cd1 O5 2.283(12) 2_675
Cd1 O6 2.283(12) 1_545
Cd1 O4 2.341(10) .
Cd1 N3 2.353(11) .
Cd1 N1 2.392(14) .
Cd1 O3 2.435(11) .
Cd1 C13 2.748(17) .
O1 C6 1.251(19) .
O2 C12 1.222(19) .
O3 C13 1.231(19) .
O4 C13 1.244(19) .
O5 C18 1.20(2) .
O5 Cd1 2.283(12) 2_675
O6 C18 1.28(2) .
O6 Cd1 2.283(11) 1_565
N1 C5 1.30(2) .
N1 C1 1.35(2) .
N2 C6 1.34(2) .
N2 H2A 0.8600 .
N2 H2B 0.8600 .
N3 C7 1.330(18) .
N3 C11 1.37(2) .
N4 C12 1.264(19) .
N4 H4A 0.8600 .
N4 H4B 0.8600 .
C1 C2 1.37(2) .
C1 H1 0.9300 .
C2 C3 1.37(2) .
C2 H2 0.9300 .
C3 C4 1.38(2) .
C3 C6 1.48(2) .
C4 C5 1.32(2) .
C4 H4 0.9300 .
C5 H5 0.9300 .
C7 C8 1.43(2) .
C7 H7 0.9300 .
C8 C9 1.37(2) .
C8 H8 0.9300 .
C9 C10 1.38(2) .
C9 C12 1.51(2) .
C10 C11 1.36(2) .
C10 H10 0.9300 .
C11 H11 0.9300 .
C13 C14 1.46(2) .
C14 C15 1.56(2) .
C14 H14A 0.9700 .
C14 H14B 0.9700 .
C15 C16 1.59(2) .
C15 H15A 0.9700 .
C15 H15B 0.9700 .
C16 C17 1.44(2) .
C16 H16A 0.9700 .
C16 H16B 0.9700 .
C17 C18 1.52(2) .
C17 H17A 0.9700 .
C17 H17B 0.9700 .

loop_
_geom_hbond_atom_site_label_D
_geom_hbond_atom_site_label_H
_geom_hbond_atom_site_label_A
_geom_hbond_distance_DH
_geom_hbond_distance_HA
_geom_hbond_distance_DA
_geom_hbond_angle_DHA
_geom_hbond_site_symmetry_A
N2 H2A O3 0.86 2.51 3.24(2) 142.1 2_676
N2 H2B O2 0.86 2.13 2.943(19) 157.0 2_665
N4 H4A O1 0.86 2.08 2.936(18) 171.3 1_644
N4 H4B O6 0.86 2.08 2.893(18) 157.4 2_775
